data_7040879
loop_
_publ_author_name
'Li, Chuan'
'Zhang, Man'
'Chen, Qishan'
'Li, Yingying'
'Gao, Huiqi'
'Fu, Wei'
'Zhou, Zhiming'

_publ_section_title
;
 1-(3,5-Dinitro-1H-pyrazol-4-yl)-3-nitro-1H-1,2,4-triazol-5-amine (HCPT)
 and its energetic salts: highly thermally stable energetic materials with
 high-performance.
;
_journal_issue 44
_journal_name_full 'Dalton transactions (Cambridge, England : 2003)'
_journal_page_first 17956
_journal_page_last 17965
_journal_paper_doi 10.1039/c6dt03748h
_journal_volume 45
_journal_year 2016
_chemical_formula_moiety 'C10 H8 Cu N18 O14, 2(C H4 O)'
_chemical_formula_sum 'C12 H16 Cu N18 O16'
_chemical_formula_weight 731.97
_chemical_name_systematic
;
 ? 
;
_space_group_crystal_system triclinic
_space_group_IT_number 2
_space_group_name_Hall '-P 1'
_space_group_name_H-M_alt 'P -1'
_symmetry_space_group_name_Hall '-P 1'
_symmetry_space_group_name_H-M 'P -1'
_atom_sites_solution_hydrogens geom
_atom_sites_solution_primary direct
_atom_sites_solution_secondary difmap
_audit_creation_date 2016-05-17
_audit_creation_method
;
Olex2 1.2
(compiled 2016.02.19 svn.r3266 for OlexSys, GUI svn.r5155)
;
_audit_update_record
;
2016-06-14 deposited with the CCDC.
2016-10-12 downloaded from the CCDC.
;
_cell_angle_alpha 103.05(3)
_cell_angle_beta 100.98(3)
_cell_angle_gamma 101.31(3)
_cell_formula_units_Z 1
_cell_length_a 7.6352(15)
_cell_length_b 9.2541(19)
_cell_length_c 9.994(2)
_cell_measurement_reflns_used 2255
_cell_measurement_temperature 153.1500
_cell_measurement_theta_max 27.4507
_cell_measurement_theta_min 2.3333
_cell_volume 653.9(3)
_computing_cell_refinement 'CrystalClear (Rigaku Inc., 2008)'
_computing_data_collection 'CrystalClear (Rigaku Inc., 2008)'
_computing_data_reduction 'CrystalClear (Rigaku Inc., 2008)'
_computing_molecular_graphics 'Olex2 (Dolomanov et al., 2009)'
_computing_publication_material 'Olex2 (Dolomanov et al., 2009)'
_computing_structure_refinement 'XL (Sheldrick, 2008)'
_computing_structure_solution
;
????
;
_diffrn_ambient_temperature 153.1500
_diffrn_detector_area_resol_mean 28.5714
_diffrn_measured_fraction_theta_full 0.994
_diffrn_measured_fraction_theta_max 0.994
_diffrn_measurement_details
;
scan:
    Number of images: 360
               Slice: -110.0000 - 70.0000
         Image width: 0.5000
            Exp time: 1.0000
       Rotation axis: Omega
               Omega: 0.0000
                 Chi: 45.0000
                 Phi: 270.0000
                 XTD: 44.8658
              2theta: -20.1843
scan:
    Number of images: 356
               Slice: -110.0000 - 68.0000
         Image width: 0.5000
            Exp time: 1.0000
       Rotation axis: Omega
               Omega: 0.0000
                 Chi: 45.0000
                 Phi: 180.0000
                 XTD: 44.8658
              2theta: -20.1843
scan:
    Number of images: 338
               Slice: -110.0000 - 59.0000
         Image width: 0.5000
            Exp time: 1.0000
       Rotation axis: Omega
               Omega: 0.0000
                 Chi: 45.0000
                 Phi: 90.0000
                 XTD: 44.8658
              2theta: -20.1843
scan:
    Number of images: 150
               Slice: -72.0000 - 3.0000
         Image width: 0.5000
            Exp time: 1.0000
       Rotation axis: Omega
               Omega: 0.0000
                 Chi: 45.0000
                 Phi: 0.0000
                 XTD: 44.8658
              2theta: -20.1843
;
_diffrn_measurement_device
;
Saturn724+ (2x2 bin mode)
;
_diffrn_measurement_device_details
;
AFC10: Fixed Chi 2 circle
;
_diffrn_measurement_device_type 'multiwire proportional'
_diffrn_measurement_method dtprofit.ref
_diffrn_orient_matrix_type d*Trek
_diffrn_orient_matrix_UB_11 0.0398
_diffrn_orient_matrix_UB_12 -0.0770
_diffrn_orient_matrix_UB_13 -0.1071
_diffrn_orient_matrix_UB_21 0.1018
_diffrn_orient_matrix_UB_22 0.0432
_diffrn_orient_matrix_UB_23 -0.0300
_diffrn_orient_matrix_UB_31 0.0724
_diffrn_orient_matrix_UB_32 -0.0658
_diffrn_orient_matrix_UB_33 0.0407
_diffrn_radiation_detector CCD
_diffrn_radiation_monochromator 'Graphite Monochromator'
_diffrn_radiation_type MoK\a
_diffrn_radiation_wavelength 0.71073
_diffrn_reflns_av_R_equivalents 0.0305
_diffrn_reflns_av_unetI/netI 0.0282
_diffrn_reflns_limit_h_max 9
_diffrn_reflns_limit_h_min -9
_diffrn_reflns_limit_k_max 12
_diffrn_reflns_limit_k_min -12
_diffrn_reflns_limit_l_max 12
_diffrn_reflns_limit_l_min -12
_diffrn_reflns_number 8886
_diffrn_reflns_theta_full 27.48
_diffrn_reflns_theta_max 27.48
_diffrn_reflns_theta_min 2.81
_diffrn_source 'Rotating Anode'
_diffrn_source_current 90.0000
_diffrn_source_power 4.5000
_diffrn_source_voltage 50.0000
_exptl_absorpt_coefficient_mu 0.948
_exptl_absorpt_correction_T_max 1.0000
_exptl_absorpt_correction_T_min 0.7866
_exptl_absorpt_correction_type multi-scan
_exptl_absorpt_process_details 'CrystalClear (Rigaku Inc., 2008)'
_exptl_crystal_colour green
_exptl_crystal_colour_primary green
_exptl_crystal_density_diffrn 1.859
_exptl_crystal_density_method 'not measured'
_exptl_crystal_description block
_exptl_crystal_F_000 371
_exptl_crystal_size_max 0.3
_exptl_crystal_size_mid 0.25
_exptl_crystal_size_min 0.24
_refine_diff_density_max 0.421
_refine_diff_density_min -0.400
_refine_diff_density_rms 0.116
_refine_ls_extinction_method none
_refine_ls_goodness_of_fit_ref 1.206
_refine_ls_hydrogen_treatment constr
_refine_ls_matrix_type full
_refine_ls_number_parameters 235
_refine_ls_number_reflns 2961
_refine_ls_number_restraints 62
_refine_ls_restrained_S_all 1.198
_refine_ls_R_factor_all 0.0390
_refine_ls_R_factor_gt 0.0366
_refine_ls_shift/su_max 0.001
_refine_ls_shift/su_mean 0.000
_refine_ls_structure_factor_coef Fsqd
_refine_ls_weighting_details 'calc w=1/[\s^2^(Fo^2^)+(0.0550P)^2^+0.6940P] where P=(Fo^2^+2Fc^2^)/3'
_refine_ls_weighting_scheme calc
_refine_ls_wR_factor_gt 0.1032
_refine_ls_wR_factor_ref 0.1178
_reflns_number_gt 2868
_reflns_number_total 2961
_reflns_threshold_expression >2sigma(I)
_cod_data_source_file c6dt03748h2.cif
_cod_data_source_block bwn16149
_cod_depositor_comments
;
The following automatic conversions were performed:

'_exptl_absorpt_correction_type' value 'Multi-scan' changed to
'multi-scan' according to
/usr/data/users/saulius/crontab/automatic-downloads/rss-feeds/RSC/lib/dictionaries/cif_core.dic
dictionary named 'cif_core.dic' version 2.4.2 from 2011-04-26.

Automatic conversion script
Id: cif_fix_values 4268 2015-11-12 08:31:59Z antanas 

 Adding full bibliography for 7040876--7040879.cif.
;
_cod_original_cell_volume 653.9(2)
_cod_database_code 7040879
_diffrn_number_total 2963
_olex2_refinement_description
;
1. Fixed Uiso
 At 1.2 times of:
  All N(H,H) groups, All O(H,H) groups
 At 1.5 times of:
  All C(H,H,H) groups, All O(H) groups
2. Restrained distances
 C6A-O8A = C6-O8
 1.43 with sigma of 0.02
3. Uiso/Uaniso restraints and constraints
O8A \\sim O8 \\sim C6 \\sim C6A: within 1.7A with sigma of 0.01 and sigma for
terminal atoms of 0.01
Uanis(O8A) \\sim Ueq, Uanis(O8) \\sim Ueq, Uanis(C6) \\sim Ueq, Uanis(C6A)
\\sim Ueq: with sigma of 0.01 and sigma for terminal atoms of 0.01
4. Others
 Sof(C6A)=Sof(H6AA)=Sof(H6AB)=Sof(H6AC)=Sof(O8A)=Sof(H8A)=1-FVAR(1)
 Sof(C6)=Sof(H6A)=Sof(H6B)=Sof(H6C)=Sof(O8)=Sof(H8)=FVAR(1)
5.a Riding coordinates:
 O1(H1A,H1B), N7(H7A,H7B), O8(H8), O8A(H8A)
5.b Idealised Me refined as rotating group:
 C6(H6A,H6B,H6C), C6A(H6AA,H6AB,H6AC)
;
_olex2_submission_special_instructions 'No special instructions were received'

loop_
_space_group_symop_id
_space_group_symop_operation_xyz
1 'x, y, z'
2 '-x, -y, -z'

loop_
_atom_site_label
_atom_site_type_symbol
_atom_site_fract_x
_atom_site_fract_y
_atom_site_fract_z
_atom_site_U_iso_or_equiv
_atom_site_adp_type
_atom_site_occupancy
_atom_site_calc_flag
_atom_site_disorder_assembly
_atom_site_disorder_group
_atom_site_site_symmetry_order
_atom_site_refinement_flags_posn
_atom_site_refinement_flags_adp
_atom_site_refinement_flags_occupancy
Cu1 Cu 0.5000 0.5000 1.0000 0.01555(14) Uani 1 d . . 2 S T P
O1 O 0.7188(3) 0.5634(2) 0.9251(2) 0.0237(4) Uani 1 d . . 1 . . .
H1A H 0.7665 0.4967 0.8851 0.028 Uiso 1 d . . 1 R . .
H1B H 0.7293 0.6431 0.8973 0.028 Uiso 1 d . . 1 R . .
O2 O 0.3032(3) 0.4040(2) 0.7568(2) 0.0230(4) Uani 1 d . . 1 . . .
O3 O 0.1207(3) 0.4909(2) 0.61674(19) 0.0251(4) Uani 1 d . . 1 . . .
O4 O 0.3774(3) 1.0836(2) 1.1631(2) 0.0285(4) Uani 1 d . . 1 . . .
O5 O 0.1734(3) 1.0748(2) 0.9756(2) 0.0298(4) Uani 1 d . . 1 . . .
O6 O -0.4884(3) 0.6252(2) 0.6156(2) 0.0294(4) Uani 1 d . . 1 . . .
O7 O -0.4716(3) 0.7739(3) 0.4758(2) 0.0367(5) Uani 1 d . . 1 . . .
N1 N 0.3953(3) 0.6674(2) 0.9589(2) 0.0152(4) Uani 1 d . . 1 . . .
N2 N 0.4141(3) 0.8065(2) 1.0461(2) 0.0163(4) Uani 1 d . . 1 . . .
N3 N 0.2799(3) 1.0189(2) 1.0436(2) 0.0213(5) Uani 1 d . . 1 . . .
N4 N 0.2259(3) 0.5040(2) 0.7296(2) 0.0170(4) Uani 1 d . . 1 . . .
N5 N 0.0551(3) 0.7929(2) 0.7416(2) 0.0175(4) Uani 1 d . . 1 . . .
N6 N -0.1249(3) 0.7136(2) 0.7198(2) 0.0177(4) Uani 1 d . . 1 . . .
N7 N 0.2247(3) 0.9802(3) 0.6526(3) 0.0269(5) Uani 1 d . . 1 . . .
H7A H 0.3236 0.9991 0.7219 0.032 Uiso 1 d . . 1 R . .
H7B H 0.2172 1.0359 0.5921 0.032 Uiso 1 d . . 1 R . .
N8 N -0.1006(3) 0.8717(2) 0.5751(2) 0.0179(4) Uani 1 d . . 1 . . .
N9 N -0.4032(3) 0.7168(3) 0.5654(2) 0.0214(4) Uani 1 d . . 1 . . .
C1 C 0.2669(3) 0.6455(3) 0.8381(2) 0.0149(4) Uani 1 d . . 1 . . .
C2 C 0.1946(3) 0.7721(3) 0.8435(3) 0.0155(5) Uani 1 d . . 1 . . .
C3 C 0.2930(3) 0.8671(3) 0.9761(3) 0.0169(5) Uani 1 d . . 1 . . .
C4 C 0.0671(3) 0.8885(3) 0.6545(3) 0.0178(5) Uani 1 d . . 1 . . .
C5 C -0.2048(3) 0.7668(3) 0.6192(3) 0.0158(4) Uani 1 d . . 1 . . .
C6 C 0.133(4) 0.761(2) 0.264(2) 0.038(3) Uani 0.533(6) d A 1 1 D U .
H6A H 0.2027 0.8484 0.2407 0.056 Uiso 0.533(6) calc A 1 1 GR . .
H6B H 0.2136 0.7337 0.3385 0.056 Uiso 0.533(6) calc A 1 1 GR . .
H6C H 0.0288 0.7883 0.2989 0.056 Uiso 0.533(6) calc A 1 1 GR . .
O8 O 0.0653(5) 0.6316(5) 0.1396(4) 0.0326(11) Uani 0.533(6) d A 1 1 D U .
H8 H 0.0133 0.6579 0.0728 0.049 Uiso 0.533(6) d A 1 1 R . .
C6A C 0.122(4) 0.7723(19) 0.258(2) 0.026(2) Uani 0.467(6) d A 2 1 D U .
H6AA H 0.0401 0.7656 0.1668 0.040 Uiso 0.467(6) calc A 2 1 GR . .
H6AB H 0.2326 0.8553 0.2774 0.040 Uiso 0.467(6) calc A 2 1 GR . .
H6AC H 0.0572 0.7933 0.3332 0.040 Uiso 0.467(6) calc A 2 1 GR . .
O8A O 0.1733(6) 0.6273(5) 0.2513(5) 0.0296(11) Uani 0.467(6) d A 2 1 D U .
H8A H 0.2191 0.6246 0.3316 0.044 Uiso 0.467(6) d A 2 1 R . .

loop_
_atom_site_aniso_label
_atom_site_aniso_U_11
_atom_site_aniso_U_22
_atom_site_aniso_U_33
_atom_site_aniso_U_23
_atom_site_aniso_U_13
_atom_site_aniso_U_12
Cu1 0.0154(2) 0.0156(2) 0.0192(2) 0.01007(16) 0.00315(15) 0.00692(15)
O1 0.0248(9) 0.0233(9) 0.0337(10) 0.0190(8) 0.0134(8) 0.0118(7)
O2 0.0269(9) 0.0181(9) 0.0256(10) 0.0064(7) 0.0046(7) 0.0105(7)
O3 0.0257(9) 0.0292(10) 0.0175(9) 0.0050(7) -0.0011(7) 0.0082(8)
O4 0.0332(11) 0.0227(10) 0.0275(10) -0.0009(8) 0.0135(8) 0.0049(8)
O5 0.0303(10) 0.0219(10) 0.0430(12) 0.0117(9) 0.0116(9) 0.0140(8)
O6 0.0234(9) 0.0261(10) 0.0348(11) 0.0054(8) 0.0095(8) -0.0015(8)
O7 0.0214(10) 0.0586(15) 0.0317(11) 0.0209(10) -0.0018(8) 0.0120(9)
N1 0.0150(9) 0.0154(9) 0.0171(10) 0.0074(8) 0.0037(7) 0.0051(7)
N2 0.0176(9) 0.0151(9) 0.0177(10) 0.0059(8) 0.0053(8) 0.0047(7)
N3 0.0233(11) 0.0162(10) 0.0307(12) 0.0087(9) 0.0153(9) 0.0084(8)
N4 0.0168(9) 0.0163(10) 0.0200(10) 0.0067(8) 0.0053(8) 0.0063(8)
N5 0.0133(9) 0.0209(10) 0.0249(11) 0.0158(9) 0.0058(8) 0.0069(8)
N6 0.0144(9) 0.0193(10) 0.0213(11) 0.0087(8) 0.0049(8) 0.0045(8)
N7 0.0188(10) 0.0351(13) 0.0329(13) 0.0251(11) 0.0037(9) 0.0049(9)
N8 0.0194(10) 0.0199(10) 0.0190(10) 0.0101(8) 0.0063(8) 0.0088(8)
N9 0.0179(10) 0.0247(11) 0.0197(11) 0.0014(8) 0.0049(8) 0.0061(8)
C1 0.0155(10) 0.0171(11) 0.0151(11) 0.0079(9) 0.0041(8) 0.0066(9)
C2 0.0175(11) 0.0156(11) 0.0197(12) 0.0113(9) 0.0075(9) 0.0080(9)
C3 0.0184(11) 0.0159(11) 0.0198(12) 0.0081(9) 0.0080(9) 0.0054(9)
C4 0.0201(11) 0.0192(11) 0.0195(12) 0.0112(9) 0.0065(9) 0.0089(9)
C5 0.0152(10) 0.0178(11) 0.0162(11) 0.0051(9) 0.0046(8) 0.0072(9)
C6 0.036(4) 0.039(4) 0.034(4) 0.006(3) 0.011(3) 0.005(3)
O8 0.0279(19) 0.035(2) 0.033(2) 0.0043(16) 0.0039(15) 0.0118(15)
C6A 0.026(4) 0.027(3) 0.031(4) 0.008(3) 0.014(3) 0.009(3)
O8A 0.040(2) 0.032(2) 0.025(2) 0.0122(16) 0.0142(17) 0.0178(18)

loop_
_atom_type_symbol
_atom_type_description
_atom_type_scat_dispersion_real
_atom_type_scat_dispersion_imag
_atom_type_scat_source
C C 0.0033 0.0016 'International Tables Vol C Tables 4.2.6.8 and 6.1.1.4'
H H 0.0000 0.0000 'International Tables Vol C Tables 4.2.6.8 and 6.1.1.4'
Cu Cu 0.3201 1.2651 'International Tables Vol C Tables 4.2.6.8 and 6.1.1.4'
N N 0.0061 0.0033 'International Tables Vol C Tables 4.2.6.8 and 6.1.1.4'
O O 0.0106 0.0060 'International Tables Vol C Tables 4.2.6.8 and 6.1.1.4'

loop_
_geom_angle_atom_site_label_1
_geom_angle_atom_site_label_2
_geom_angle_atom_site_label_3
_geom_angle
_geom_angle_site_symmetry_1
_geom_angle_site_symmetry_3
O1 Cu1 O1 180.00(11) . 2_667
N1 Cu1 O1 87.04(8) . 2_667
N1 Cu1 O1 87.04(8) 2_667 .
N1 Cu1 O1 92.96(8) . .
N1 Cu1 O1 92.96(8) 2_667 2_667
N1 Cu1 N1 180.00(10) . 2_667
Cu1 O1 H1A 119.8 . .
Cu1 O1 H1B 117.9 . .
H1A O1 H1B 115.6 . .
N2 N1 Cu1 128.31(16) . .
N2 N1 C1 109.79(19) . .
C1 N1 Cu1 121.25(16) . .
C3 N2 N1 104.9(2) . .
O4 N3 O5 124.6(2) . .
O4 N3 C3 118.1(2) . .
O5 N3 C3 117.2(2) . .
O2 N4 C1 117.3(2) . .
O3 N4 O2 124.6(2) . .
O3 N4 C1 118.1(2) . .
N6 N5 C2 120.32(19) . .
N6 N5 C4 110.33(19) . .
C4 N5 C2 129.3(2) . .
C5 N6 N5 99.89(19) . .
H7A N7 H7B 121.8 . .
C4 N7 H7A 120.1 . .
C4 N7 H7B 116.5 . .
C4 N8 C5 102.4(2) . .
O6 N9 O7 125.5(2) . .
O6 N9 C5 117.7(2) . .
O7 N9 C5 116.7(2) . .
N1 C1 N4 119.0(2) . .
N1 C1 C2 110.2(2) . .
C2 C1 N4 130.8(2) . .
C1 C2 N5 128.0(2) . .
C1 C2 C3 101.4(2) . .
C3 C2 N5 130.5(2) . .
N2 C3 N3 118.2(2) . .
N2 C3 C2 113.7(2) . .
C2 C3 N3 128.1(2) . .
N7 C4 N5 123.8(2) . .
N8 C4 N5 108.8(2) . .
N8 C4 N7 127.4(2) . .
N6 C5 N8 118.6(2) . .
N6 C5 N9 119.2(2) . .
N8 C5 N9 122.1(2) . .
C6 O8 H8 110.0 . .
H6AA C6A H6AB 109.5 . .
H6AA C6A H6AC 109.5 . .
H6AB C6A H6AC 109.5 . .
O8A C6A H6AA 109.5 . .
O8A C6A H6AB 109.5 . .
O8A C6A H6AC 109.5 . .
C6A O8A H8A 109.5 . .

loop_
_geom_bond_atom_site_label_1
_geom_bond_atom_site_label_2
_geom_bond_distance
_geom_bond_site_symmetry_2
Cu1 O1 1.9964(19) .
Cu1 O1 1.9965(19) 2_667
Cu1 N1 1.964(2) .
Cu1 N1 1.964(2) 2_667
O1 H1A 0.8399 .
O1 H1B 0.8399 .
O2 N4 1.243(3) .
O3 N4 1.219(3) .
O4 N3 1.226(3) .
O5 N3 1.226(3) .
O6 N9 1.222(3) .
O7 N9 1.224(3) .
N1 N2 1.345(3) .
N1 C1 1.349(3) .
N2 C3 1.339(3) .
N3 C3 1.446(3) .
N4 C1 1.434(3) .
N5 N6 1.376(3) .
N5 C2 1.401(3) .
N5 C4 1.377(3) .
N6 C5 1.316(3) .
N7 H7A 0.8800 .
N7 H7B 0.8799 .
N7 C4 1.335(3) .
N8 C4 1.331(3) .
N8 C5 1.339(3) .
N9 C5 1.449(3) .
C1 C2 1.385(3) .
C2 C3 1.389(4) .
C6 H6A 0.9800 .
C6 H6B 0.9800 .
C6 H6C 0.9800 .
C6 O8 1.447(16) .
O8 H8 0.8203 .
C6A H6AA 0.9800 .
C6A H6AB 0.9800 .
C6A H6AC 0.9800 .
C6A O8A 1.463(16) .
O8A H8A 0.8202 .

loop_
_geom_torsion_atom_site_label_1
_geom_torsion_atom_site_label_2
_geom_torsion_atom_site_label_3
_geom_torsion_atom_site_label_4
_geom_torsion
_geom_torsion_site_symmetry_1
Cu1 N1 N2 C3 -169.98(16) .
Cu1 N1 C1 N4 -8.9(3) .
Cu1 N1 C1 C2 170.78(15) .
O1 Cu1 N1 N2 85.5(2) 2_667
O1 Cu1 N1 N2 -94.5(2) .
O1 Cu1 N1 C1 95.77(19) .
O1 Cu1 N1 C1 -84.23(19) 2_667
O2 N4 C1 N1 4.6(3) .
O2 N4 C1 C2 -174.9(2) .
O3 N4 C1 N1 -174.2(2) .
O3 N4 C1 C2 6.2(4) .
O4 N3 C3 N2 -1.7(3) .
O4 N3 C3 C2 178.8(2) .
O5 N3 C3 N2 177.3(2) .
O5 N3 C3 C2 -2.2(4) .
O6 N9 C5 N6 -0.6(3) .
O6 N9 C5 N8 -177.1(2) .
O7 N9 C5 N6 177.4(2) .
O7 N9 C5 N8 0.8(4) .
N1 Cu1 N1 N2 77(8) 2_667
N1 Cu1 N1 C1 -93(8) 2_667
N1 N2 C3 N3 179.9(2) .
N1 N2 C3 C2 -0.5(3) .
N1 C1 C2 N5 -178.0(2) .
N1 C1 C2 C3 0.3(3) .
N2 N1 C1 N4 179.65(19) .
N2 N1 C1 C2 -0.7(3) .
N4 C1 C2 N5 1.7(4) .
N4 C1 C2 C3 180.0(2) .
N5 N6 C5 N8 -1.0(3) .
N5 N6 C5 N9 -177.7(2) .
N5 C2 C3 N2 178.4(2) .
N5 C2 C3 N3 -2.1(4) .
N6 N5 C2 C1 71.4(3) .
N6 N5 C2 C3 -106.4(3) .
N6 N5 C4 N7 179.8(2) .
N6 N5 C4 N8 -0.8(3) .
C1 N1 N2 C3 0.7(2) .
C1 C2 C3 N2 0.1(3) .
C1 C2 C3 N3 179.6(2) .
C2 N5 N6 C5 179.9(2) .
C2 N5 C4 N7 1.0(4) .
C2 N5 C4 N8 -179.5(2) .
C4 N5 N6 C5 1.1(3) .
C4 N5 C2 C1 -110.0(3) .
C4 N5 C2 C3 72.2(4) .
C4 N8 C5 N6 0.6(3) .
C4 N8 C5 N9 177.2(2) .
C5 N8 C4 N5 0.2(3) .
C5 N8 C4 N7 179.6(3) .
